data_7027264
loop_
_publ_author_name
'Pettinari, Claudio'
'Marchetti, Fabio'
'Cingolani, Augusto'
'Leonesi, Dante'
'Troyanov, Sergei'
'Drozdov, Andrei'

_publ_section_title
;
 New co-ordination compounds derived from barium(II) and the anionic
 4-tert-butylacetyl-3-methyl-1-phenylpyrazol-5-onate ligand (Q&#x2212;).
 Crystal and molecular structure of [Ba2Q4(H2O)4], [Ba2Q4(Him)4],
 [BaQ2(tetraglyme)]
 (tetraglyme&#x2005;=&#x2005;2,5,8,11,14-pentaoxapentadecane) and
 [BaQ2(phen)2]
;
_journal_issue 10
_journal_name_full 'Journal of the Chemical Society, Dalton Transactions'
_journal_page_first 1555
_journal_paper_doi 10.1039/a900463g
_journal_year 1999
_chemical_formula_sum 'C41 H49 Ba N8 O4'
_chemical_formula_weight 855.22
_chemical_name_systematic
; 
 ? 
;
_space_group_IT_number 14
_symmetry_cell_setting monoclinic
_symmetry_space_group_name_Hall '-P 2ybc'
_symmetry_space_group_name_H-M 'P 1 21/c 1'
_atom_sites_solution_hydrogens geom
_atom_sites_solution_primary direct
_atom_sites_solution_secondary difmap
_audit_creation_method SHELXL
_cell_angle_alpha 90.00
_cell_angle_beta 98.09(2)
_cell_angle_gamma 90.00
_cell_formula_units_Z 4
_cell_length_a 13.467(2)
_cell_length_b 16.232(2)
_cell_length_c 18.730(3)
_cell_measurement_reflns_used 5000
_cell_measurement_temperature 180(2)
_cell_measurement_theta_max 20.8
_cell_measurement_theta_min 5.0
_cell_volume 4053.6(10)
_computing_structure_refinement 'SHELXL-93 (Sheldrick, 1993)'
_computing_structure_solution 'SHELXS-86 (Sheldrick, 1990)'
_diffrn_ambient_temperature 180(2)
_diffrn_measurement_device IPDS
_diffrn_radiation_monochromator graphite
_diffrn_radiation_source 'fine-focus sealed tube'
_diffrn_radiation_type MoK\a
_diffrn_radiation_wavelength 0.71073
_diffrn_reflns_av_R_equivalents 0.0408
_diffrn_reflns_av_sigmaI/netI 0.0313
_diffrn_reflns_limit_h_max 15
_diffrn_reflns_limit_h_min -15
_diffrn_reflns_limit_k_max 18
_diffrn_reflns_limit_k_min -18
_diffrn_reflns_limit_l_max 20
_diffrn_reflns_limit_l_min -21
_diffrn_reflns_number 23994
_diffrn_reflns_theta_max 24.21
_diffrn_reflns_theta_min 1.98
_exptl_absorpt_coefficient_mu 1.030
_exptl_absorpt_correction_type none
_exptl_crystal_colour Colourless
_exptl_crystal_density_diffrn 1.401
_exptl_crystal_F_000 1756
_exptl_crystal_size_max 0.50
_exptl_crystal_size_mid 0.50
_exptl_crystal_size_min 0.20
_refine_diff_density_max 1.092
_refine_diff_density_min -1.015
_refine_diff_density_rms 0.066
_refine_ls_extinction_method none
_refine_ls_goodness_of_fit_all 1.045
_refine_ls_goodness_of_fit_obs 1.099
_refine_ls_hydrogen_treatment riding
_refine_ls_matrix_type full
_refine_ls_number_parameters 495
_refine_ls_number_reflns 5560
_refine_ls_number_restraints 0
_refine_ls_restrained_S_all 1.069
_refine_ls_restrained_S_obs 1.099
_refine_ls_R_factor_all 0.0388
_refine_ls_R_factor_obs 0.0295
_refine_ls_shift/esd_max -0.011
_refine_ls_shift/esd_mean 0.001
_refine_ls_structure_factor_coef Fsqd
_refine_ls_weighting_details 'w=1/[\s^2^(Fo^2^)+(0.0484P)^2^+1.4700P] where P=(Fo^2^+2Fc^2^)/3'
_refine_ls_weighting_scheme calc
_refine_ls_wR_factor_all 0.0823
_refine_ls_wR_factor_obs 0.0754
_reflns_number_observed 4868
_reflns_number_total 6317
_reflns_observed_criterion >2sigma(I)
_cod_data_source_file 900463gsup1.cif
_cod_data_source_block compound_11
_cod_depositor_comments
;
The following automatic conversions were performed:

'_symmetry_cell_setting' value 'Monoclinic' changed to 'monoclinic'
according to /home/saulius/struct/CIF-dictionaries/cif_core.dic
dictionary named 'cif_core.dic' version 2.4.2 from 2011-04-26.

Automatic conversion script
Id: cif_fix_values 1891 2012-01-12 08:04:46Z andrius 

The following automatic conversions were performed:

'_refine_ls_weighting_scheme' value 'calc
w=1/[\s^2^(Fo^2^)+(0.0484P)^2^+1.4700P] where P=(Fo^2^+2Fc^2^)/3' was
changed to 'calc'. New tag '_refine_ls_weighting_details' was
created. The value of the new tag was set to
'w=1/[\s^2^(Fo^2^)+(0.0484P)^2^+1.4700P] where P=(Fo^2^+2Fc^2^)/3'.

Automatic conversion script
Id: cif_fix_values 3143 2015-03-26 13:38:13Z robertas 
;
_cod_original_sg_symbol_H-M P2(1)/c
_cod_database_code 7027264

loop_
_symmetry_equiv_pos_as_xyz
'x, y, z'
'-x, y+1/2, -z+1/2'
'-x, -y, -z'
'x, -y-1/2, z-1/2'

loop_
_atom_site_aniso_label
_atom_site_aniso_U_11
_atom_site_aniso_U_22
_atom_site_aniso_U_33
_atom_site_aniso_U_23
_atom_site_aniso_U_13
_atom_site_aniso_U_12
Ba 0.03165(13) 0.03546(12) 0.03911(14) 0.01478(8) 0.01390(9) 0.00666(8)
O1 0.0248(10) 0.0456(13) 0.0351(13) 0.0126(10) 0.0078(9) 0.0034(9)
O2 0.0273(11) 0.0470(13) 0.0412(14) 0.0200(11) 0.0100(10) 0.0034(9)
O3 0.0288(11) 0.0306(11) 0.0365(13) 0.0027(9) 0.0086(10) -0.0006(8)
O4 0.0362(12) 0.0487(13) 0.0406(14) 0.0155(11) 0.0143(11) 0.0113(10)
N1 0.0237(12) 0.0247(12) 0.0321(15) 0.0022(10) 0.0066(11) 0.0019(10)
N2 0.0273(13) 0.0262(12) 0.036(2) 0.0087(11) 0.0062(11) -0.0007(10)
N3 0.0257(13) 0.0257(12) 0.0312(15) 0.0003(10) 0.0072(11) -0.0016(10)
N4 0.0291(13) 0.0248(12) 0.0305(15) 0.0005(10) 0.0074(11) 0.0001(10)
N5 0.065(2) 0.042(2) 0.049(2) 0.0134(14) 0.026(2) 0.0163(14)
N6 0.082(2) 0.039(2) 0.046(2) 0.0198(14) 0.023(2) 0.014(2)
N7 0.069(2) 0.046(2) 0.070(2) -0.007(2) 0.019(2) -0.007(2)
N8 0.057(2) 0.067(2) 0.074(3) -0.028(2) 0.011(2) -0.013(2)
C1 0.0252(15) 0.0242(14) 0.023(2) 0.0029(12) 0.0091(12) 0.0021(11)
C2 0.025(2) 0.0269(15) 0.030(2) 0.0017(12) 0.0078(13) 0.0023(11)
C3 0.028(2) 0.0230(14) 0.032(2) 0.0035(12) 0.0073(13) 0.0020(12)
C4 0.035(2) 0.032(2) 0.048(2) 0.0174(14) 0.0054(15) 0.0018(13)
C5 0.027(2) 0.0277(15) 0.030(2) 0.0037(13) 0.0073(13) 0.0040(12)
C6 0.028(2) 0.037(2) 0.041(2) 0.0127(14) 0.0035(14) -0.0010(13)
C7 0.023(2) 0.038(2) 0.050(2) 0.0097(15) 0.0070(14) -0.0020(13)
C8 0.034(2) 0.058(2) 0.062(3) 0.004(2) 0.019(2) -0.004(2)
C9 0.033(2) 0.064(2) 0.074(3) 0.017(2) -0.006(2) -0.013(2)
C10 0.044(2) 0.040(2) 0.081(3) 0.000(2) 0.022(2) -0.006(2)
C11 0.0242(15) 0.0270(15) 0.033(2) -0.0075(12) 0.0094(13) 0.0005(12)
C12 0.031(2) 0.034(2) 0.038(2) -0.0037(14) 0.0060(14) -0.0012(13)
C13 0.028(2) 0.048(2) 0.051(2) -0.006(2) 0.002(2) 0.0035(14)
C14 0.026(2) 0.048(2) 0.071(3) -0.010(2) 0.008(2) -0.008(2)
C15 0.036(2) 0.044(2) 0.069(3) 0.001(2) 0.021(2) -0.010(2)
C16 0.031(2) 0.034(2) 0.046(2) 0.0013(14) 0.0136(14) -0.0014(13)
C17 0.031(2) 0.0168(13) 0.029(2) -0.0009(12) 0.0091(13) 0.0015(12)
C18 0.029(2) 0.0215(14) 0.030(2) -0.0021(12) 0.0083(13) 0.0008(11)
C19 0.030(2) 0.0193(13) 0.033(2) -0.0039(12) 0.0086(14) 0.0009(11)
C20 0.031(2) 0.033(2) 0.042(2) 0.0051(14) 0.0112(14) -0.0023(13)
C21 0.031(2) 0.0239(15) 0.034(2) -0.0004(12) 0.0090(14) 0.0031(12)
C22 0.027(2) 0.031(2) 0.034(2) 0.0025(13) 0.0029(13) -0.0007(12)
C23 0.0234(15) 0.032(2) 0.044(2) -0.0001(14) 0.0046(13) 0.0020(12)
C24 0.050(2) 0.038(2) 0.047(2) -0.0046(15) 0.013(2) 0.0090(15)
C25 0.045(2) 0.033(2) 0.057(2) 0.003(2) 0.011(2) 0.0004(15)
C26 0.030(2) 0.051(2) 0.082(3) 0.000(2) 0.005(2) 0.007(2)
C27 0.029(2) 0.030(2) 0.029(2) -0.0056(12) 0.0050(13) -0.0001(12)
C28 0.037(2) 0.035(2) 0.038(2) 0.0028(14) 0.0059(15) -0.0020(14)
C29 0.039(2) 0.050(2) 0.048(2) 0.001(2) -0.001(2) -0.011(2)
C30 0.036(2) 0.057(2) 0.039(2) -0.003(2) -0.004(2) -0.001(2)
C31 0.045(2) 0.043(2) 0.045(2) 0.008(2) -0.003(2) 0.002(2)
C32 0.037(2) 0.035(2) 0.043(2) 0.0043(14) -0.001(2) -0.0027(14)
C33 0.064(3) 0.050(2) 0.068(3) 0.021(2) 0.033(2) 0.013(2)
C34 0.060(2) 0.053(2) 0.043(2) 0.009(2) -0.002(2) 0.010(2)
C35 0.060(2) 0.044(2) 0.041(2) 0.004(2) 0.008(2) 0.003(2)
C36 0.072(3) 0.064(3) 0.033(2) -0.024(2) -0.003(2) 0.031(2)
C37 0.089(3) 0.069(3) 0.073(3) -0.004(2) 0.033(3) -0.020(2)
C38 0.096(3) 0.054(2) 0.063(3) -0.020(2) 0.047(2) -0.022(2)
C39 0.070(3) 0.112(5) 0.080(4) -0.042(3) 0.024(3) -0.035(3)
C40 0.075(3) 0.113(5) 0.068(4) -0.006(3) 0.006(3) -0.050(3)
C41 0.069(3) 0.086(4) 0.102(5) -0.027(3) 0.007(3) -0.028(3)

loop_
_atom_site_label
_atom_site_type_symbol
_atom_site_fract_x
_atom_site_fract_y
_atom_site_fract_z
_atom_site_U_iso_or_equiv
_atom_site_thermal_displace_type
_atom_site_occupancy
_atom_site_calc_flag
_atom_site_refinement_flags
Ba Ba 0.976299(13) 0.605124(11) 0.043184(11) 0.03456(9) Uani 1 d .
O1 O 0.90173(14) 0.44583(13) 0.06241(12) 0.0348(5) Uani 1 d .
O2 O 1.11075(15) 0.47611(13) 0.08102(12) 0.0380(5) Uani 1 d .
O3 O 0.97782(15) 0.60039(12) 0.18298(12) 0.0316(5) Uani 1 d .
O4 O 0.7945(2) 0.62533(14) 0.08372(13) 0.0410(6) Uani 1 d .
N1 N 0.8710(2) 0.35240(14) 0.15204(13) 0.0266(5) Uani 1 d .
N2 N 0.9266(2) 0.30617(14) 0.20674(14) 0.0298(6) Uani 1 d .
N3 N 0.9335(2) 0.52937(14) 0.28077(13) 0.0272(5) Uani 1 d .
N4 N 0.8481(2) 0.49516(14) 0.30350(13) 0.0279(6) Uani 1 d .
N5 N 0.8894(2) 0.7505(2) -0.0304(2) 0.0505(8) Uani 1 d .
N6 N 0.8489(3) 0.8650(2) -0.0902(2) 0.0544(8) Uani 1 d .
H6 H 0.8557(3) 0.9121(2) -0.1123(2) 0.065 Uiso 1 calc R
N7 N 1.1295(3) 0.7218(2) 0.0681(2) 0.0606(9) Uani 1 d .
N8 N 1.1711(2) 0.8391(2) 0.1204(2) 0.0657(10) Uani 1 d .
H8 H 1.1783(2) 0.8783(2) 0.1532(2) 0.079 Uiso 1 calc R
C1 C 0.9321(2) 0.4010(2) 0.1162(2) 0.0237(6) Uani 1 d .
C2 C 1.0314(2) 0.3879(2) 0.1531(2) 0.0268(6) Uani 1 d .
C3 C 1.0202(2) 0.3274(2) 0.2069(2) 0.0274(6) Uani 1 d .
C4 C 1.0989(2) 0.2833(2) 0.2569(2) 0.0386(8) Uani 1 d .
H4A H 1.1362(11) 0.3230(3) 0.2897(8) 0.058 Uiso 1 calc R
H4B H 1.1451(10) 0.2554(11) 0.2288(2) 0.058 Uiso 1 calc R
H4C H 1.0671(3) 0.2425(10) 0.2848(9) 0.058 Uiso 1 calc R
C5 C 1.1166(2) 0.4314(2) 0.1363(2) 0.0280(7) Uani 1 d .
C6 C 1.2152(2) 0.4249(2) 0.1860(2) 0.0353(7) Uani 1 d .
H6A H 1.2414(2) 0.3684(2) 0.1816(2) 0.042 Uiso 1 calc R
H6B H 1.2011(2) 0.4314(2) 0.2361(2) 0.042 Uiso 1 calc R
C7 C 1.2991(2) 0.4858(2) 0.1745(2) 0.0367(8) Uani 1 d .
C8 C 1.3355(3) 0.4733(2) 0.1020(2) 0.0504(9) Uani 1 d .
H8A H 1.3543(18) 0.4155(4) 0.0970(6) 0.076 Uiso 1 calc R
H8B H 1.3939(12) 0.5086(11) 0.0992(6) 0.076 Uiso 1 calc R
H8C H 1.2817(7) 0.4879(15) 0.0632(2) 0.076 Uiso 1 calc R
C9 C 1.3860(3) 0.4689(3) 0.2349(2) 0.0585(11) Uani 1 d .
H9A H 1.3622(6) 0.4743(18) 0.2818(2) 0.088 Uiso 1 calc R
H9B H 1.4399(10) 0.5088(12) 0.2318(10) 0.088 Uiso 1 calc R
H9C H 1.4114(14) 0.4130(7) 0.2297(9) 0.088 Uiso 1 calc R
C10 C 1.2638(3) 0.5749(2) 0.1817(2) 0.0539(10) Uani 1 d .
H10A H 1.3214(4) 0.6122(3) 0.1843(15) 0.081 Uiso 1 calc R
H10B H 1.2325(19) 0.5803(5) 0.2257(8) 0.081 Uiso 1 calc R
H10C H 1.2148(16) 0.5891(6) 0.1398(7) 0.081 Uiso 1 calc R
C11 C 0.7663(2) 0.3411(2) 0.1390(2) 0.0276(7) Uani 1 d .
C12 C 0.7054(2) 0.3881(2) 0.0877(2) 0.0342(7) Uani 1 d .
H12 H 0.7340(2) 0.4290(2) 0.0606(2) 0.041 Uiso 1 calc R
C13 C 0.6031(2) 0.3744(2) 0.0769(2) 0.0427(8) Uani 1 d .
H13 H 0.5615(2) 0.4064(2) 0.0422(2) 0.051 Uiso 1 calc R
C14 C 0.5604(2) 0.3149(2) 0.1157(2) 0.0483(9) Uani 1 d .
H14 H 0.4901(2) 0.3055(2) 0.1074(2) 0.058 Uiso 1 calc R
C15 C 0.6204(2) 0.2696(2) 0.1661(2) 0.0484(9) Uani 1 d .
H15 H 0.5910(2) 0.2290(2) 0.1931(2) 0.058 Uiso 1 calc R
C16 C 0.7230(2) 0.2819(2) 0.1785(2) 0.0364(7) Uani 1 d .
H16 H 0.7636(2) 0.2501(2) 0.2139(2) 0.044 Uiso 1 calc R
C17 C 0.9116(2) 0.5683(2) 0.2148(2) 0.0251(6) Uani 1 d .
C18 C 0.8048(2) 0.5625(2) 0.1969(2) 0.0265(6) Uani 1 d .
C19 C 0.7726(2) 0.5160(2) 0.2541(2) 0.0269(7) Uani 1 d .
C20 C 0.6715(2) 0.4852(2) 0.2648(2) 0.0347(7) Uani 1 d .
H20A H 0.6423(7) 0.4540(11) 0.2221(5) 0.052 Uiso 1 calc R
H20B H 0.6280(5) 0.5320(2) 0.2719(11) 0.052 Uiso 1 calc R
H20C H 0.6777(3) 0.4494(11) 0.3072(7) 0.052 Uiso 1 calc R
C21 C 0.7502(2) 0.5992(2) 0.1332(2) 0.0292(7) Uani 1 d .
C22 C 0.6379(2) 0.6117(2) 0.1234(2) 0.0306(7) Uani 1 d .
H22A H 0.6078(2) 0.5682(2) 0.1507(2) 0.037 Uiso 1 calc R
H22B H 0.6115(2) 0.6042(2) 0.0717(2) 0.037 Uiso 1 calc R
C23 C 0.6027(2) 0.6971(2) 0.1481(2) 0.0330(7) Uani 1 d .
C24 C 0.6226(3) 0.7050(2) 0.2298(2) 0.0445(8) Uani 1 d .
H24A H 0.6942(4) 0.6965(14) 0.2464(2) 0.067 Uiso 1 calc R
H24B H 0.5836(14) 0.6634(10) 0.2517(2) 0.067 Uiso 1 calc R
H24C H 0.6029(17) 0.7600(5) 0.2440(2) 0.067 Uiso 1 calc R
C25 C 0.6551(3) 0.7674(2) 0.1142(2) 0.0447(8) Uani 1 d .
H25A H 0.7279(3) 0.7619(8) 0.1271(11) 0.067 Uiso 1 calc R
H25B H 0.6333(14) 0.8202(2) 0.1322(10) 0.067 Uiso 1 calc R
H25C H 0.6378(14) 0.7654(9) 0.0617(2) 0.067 Uiso 1 calc R
C26 C 0.4900(2) 0.7038(2) 0.1231(2) 0.0547(10) Uani 1 d .
H26A H 0.4556(3) 0.6574(10) 0.1424(13) 0.082 Uiso 1 calc R
H26B H 0.4774(3) 0.7026(17) 0.0702(2) 0.082 Uiso 1 calc R
H26C H 0.4649(5) 0.7556(8) 0.1405(13) 0.082 Uiso 1 calc R
C27 C 1.0281(2) 0.5196(2) 0.3244(2) 0.0295(7) Uani 1 d .
C28 C 1.0987(2) 0.5826(2) 0.3294(2) 0.0369(8) Uani 1 d .
H28 H 1.0844(2) 0.6326(2) 0.3036(2) 0.044 Uiso 1 calc R
C29 C 1.1902(3) 0.5716(2) 0.3725(2) 0.0464(9) Uani 1 d .
H29 H 1.2390(3) 0.6142(2) 0.3756(2) 0.056 Uiso 1 calc R
C30 C 1.2115(3) 0.4997(2) 0.4108(2) 0.0453(9) Uani 1 d .
H30 H 1.2746(3) 0.4927(2) 0.4399(2) 0.054 Uiso 1 calc R
C31 C 1.1408(3) 0.4381(2) 0.4066(2) 0.0449(9) Uani 1 d .
H31 H 1.1548(3) 0.3887(2) 0.4334(2) 0.054 Uiso 1 calc R
C32 C 1.0493(2) 0.4478(2) 0.3637(2) 0.0392(8) Uani 1 d .
H32 H 1.0006(2) 0.4051(2) 0.3610(2) 0.047 Uiso 1 calc R
C33 C 0.9228(3) 0.8164(2) -0.0591(2) 0.0584(11) Uani 1 d .
H33 H 0.9920(3) 0.8284(2) -0.0581(2) 0.070 Uiso 1 calc R
C34 C 0.7621(3) 0.8280(2) -0.0812(2) 0.0528(10) Uani 1 d .
H34 H 0.6963(3) 0.8475(2) -0.0972(2) 0.063 Uiso 1 calc R
C35 C 0.7875(3) 0.7576(2) -0.0451(2) 0.0484(9) Uani 1 d .
H35 H 0.7410(3) 0.7184(2) -0.0317(2) 0.058 Uiso 1 calc R
C36 C 1.1220(3) 0.7623(3) 0.1267(2) 0.0576(11) Uani 1 d .
H36 H 1.0902(3) 0.7443(3) 0.1661(2) 0.069 Uiso 1 calc R
C37 C 1.2049(4) 0.8419(3) 0.0556(3) 0.0747(13) Uani 1 d .
H37 H 1.2378(4) 0.8865(3) 0.0359(3) 0.090 Uiso 1 calc R
C38 C 1.1823(4) 0.7690(2) 0.0259(3) 0.0676(12) Uani 1 d .
H38 H 1.2005(4) 0.7517(2) -0.0190(3) 0.081 Uiso 1 calc R
C39 C 0.5238(4) 0.4584(4) 0.4412(3) 0.086(2) Uani 1 d .
H39 H 0.5395(4) 0.4294(4) 0.4002(3) 0.103 Uiso 1 calc R
C40 C 0.4991(4) 0.5394(4) 0.4358(3) 0.086(2) Uani 1 d .
H40 H 0.4991(4) 0.5673(4) 0.3912(3) 0.103 Uiso 1 calc R
C41 C 0.4740(4) 0.5815(4) 0.4948(4) 0.086(2) Uani 1 d .
H41 H 0.4553(4) 0.6379(4) 0.4906(4) 0.103 Uiso 1 calc R

loop_
_atom_type_symbol
_atom_type_description
_atom_type_scat_dispersion_real
_atom_type_scat_dispersion_imag
_atom_type_scat_source
C C 0.0033 0.0016 'International Tables Vol C Tables 4.2.6.8 and 6.1.1.4'
H H 0.0000 0.0000 'International Tables Vol C Tables 4.2.6.8 and 6.1.1.4'
N N 0.0061 0.0033 'International Tables Vol C Tables 4.2.6.8 and 6.1.1.4'
O O 0.0106 0.0060 'International Tables Vol C Tables 4.2.6.8 and 6.1.1.4'
Ba Ba -0.3244 2.2819 'International Tables Vol C Tables 4.2.6.8 and 6.1.1.4'

loop_
_geom_angle_atom_site_label_1
_geom_angle_atom_site_label_2
_geom_angle_atom_site_label_3
_geom_angle
_geom_angle_site_symmetry_1
_geom_angle_site_symmetry_3
O3 Ba O4 66.39(7) . .
O3 Ba O2 139.91(6) . 3_765
O4 Ba O2 90.04(7) . 3_765
O3 Ba N7 87.21(9) . .
O4 Ba N7 123.52(9) . .
O2 Ba N7 132.46(9) 3_765 .
O3 Ba O2 79.08(6) . .
O4 Ba O2 127.18(6) . .
O2 Ba O2 92.21(6) 3_765 .
N7 Ba O2 91.65(8) . .
O3 Ba O1 78.33(6) . .
O4 Ba O1 73.74(6) . .
O2 Ba O1 63.65(6) 3_765 .
N7 Ba O1 150.52(8) . .
O2 Ba O1 60.61(6) . .
O3 Ba O1 139.27(6) . 3_765
O4 Ba O1 149.90(7) . 3_765
O2 Ba O1 60.10(6) 3_765 3_765
N7 Ba O1 80.15(8) . 3_765
O2 Ba O1 62.91(6) . 3_765
O1 Ba O1 94.16(6) . 3_765
O3 Ba N5 116.49(8) . .
O4 Ba N5 73.22(8) . .
O2 Ba N5 83.90(8) 3_765 .
N7 Ba N5 76.48(10) . .
O2 Ba N5 159.35(7) . .
O1 Ba N5 132.99(8) . .
O1 Ba N5 98.00(7) 3_765 .
O3 Ba C1 158.16(6) . 3_765
O4 Ba C1 135.45(7) . 3_765
O2 Ba C1 54.04(6) 3_765 3_765
N7 Ba C1 79.32(9) . 3_765
O2 Ba C1 84.16(6) . 3_765
O1 Ba C1 105.45(6) . 3_765
O1 Ba C1 21.27(6) 3_765 3_765
N5 Ba C1 77.13(7) . 3_765
O3 Ba Ba 114.46(4) . 3_765
O4 Ba Ba 115.91(5) . 3_765
O2 Ba Ba 46.20(4) 3_765 3_765
N7 Ba Ba 120.46(7) . 3_765
O2 Ba Ba 46.01(5) . 3_765
O1 Ba Ba 47.62(4) . 3_765
O1 Ba Ba 46.54(4) 3_765 3_765
N5 Ba Ba 126.83(6) . 3_765
C1 Ba Ba 60.25(4) 3_765 3_765
C1 O1 Ba 123.4(2) . .
C1 O1 Ba 103.4(2) . 3_765
Ba O1 Ba 85.84(6) . 3_765
C5 O2 Ba 112.6(2) . 3_765
C5 O2 Ba 127.2(2) . .
Ba O2 Ba 87.79(6) 3_765 .
C17 O3 Ba 125.6(2) . .
C21 O4 Ba 136.1(2) . .
C1 N1 N2 111.6(2) . .
C1 N1 C11 129.8(2) . .
N2 N1 C11 118.5(2) . .
C3 N2 N1 106.1(2) . .
C17 N3 N4 111.9(2) . .
C17 N3 C27 128.7(2) . .
N4 N3 C27 119.3(2) . .
C19 N4 N3 105.7(2) . .
C33 N5 C35 104.1(3) . .
C33 N5 Ba 136.4(3) . .
C35 N5 Ba 119.4(2) . .
C33 N6 C34 106.8(3) . .
C36 N7 C38 108.2(4) . .
C36 N7 Ba 110.0(3) . .
C38 N7 Ba 135.7(3) . .
C37 N8 C36 108.8(3) . .
O1 C1 N1 124.7(2) . .
O1 C1 C2 130.2(3) . .
N1 C1 C2 105.1(2) . .
O1 C1 Ba 55.31(15) . 3_765
N1 C1 Ba 136.7(2) . 3_765
C2 C1 Ba 89.4(2) . 3_765
C5 C2 C3 131.9(3) . .
C5 C2 C1 123.2(3) . .
C3 C2 C1 104.9(2) . .
N2 C3 C2 112.2(2) . .
N2 C3 C4 118.3(3) . .
C2 C3 C4 129.4(3) . .
O2 C5 C2 120.7(3) . .
O2 C5 C6 119.6(3) . .
C2 C5 C6 119.6(3) . .
C5 C6 C7 117.8(3) . .
C8 C7 C9 109.1(3) . .
C8 C7 C10 110.3(3) . .
C9 C7 C10 108.5(3) . .
C8 C7 C6 112.0(3) . .
C9 C7 C6 106.4(3) . .
C10 C7 C6 110.5(3) . .
C16 C11 C12 119.5(3) . .
C16 C11 N1 118.8(3) . .
C12 C11 N1 121.7(3) . .
C13 C12 C11 119.3(3) . .
C12 C13 C14 121.0(3) . .
C15 C14 C13 119.3(3) . .
C14 C15 C16 121.1(3) . .
C15 C16 C11 119.6(3) . .
O3 C17 N3 122.6(2) . .
O3 C17 C18 132.4(3) . .
N3 C17 C18 105.0(2) . .
C19 C18 C17 105.1(2) . .
C19 C18 C21 131.9(3) . .
C17 C18 C21 123.0(3) . .
N4 C19 C18 112.1(3) . .
N4 C19 C20 116.6(3) . .
C18 C19 C20 131.2(3) . .
O4 C21 C18 121.1(3) . .
O4 C21 C22 116.1(3) . .
C18 C21 C22 122.7(3) . .
C21 C22 C23 115.1(2) . .
C24 C23 C25 109.2(3) . .
C24 C23 C26 109.3(3) . .
C25 C23 C26 108.4(3) . .
C24 C23 C22 110.9(2) . .
C25 C23 C22 111.4(3) . .
C26 C23 C22 107.6(3) . .
C32 C27 C28 119.7(3) . .
C32 C27 N3 119.9(3) . .
C28 C27 N3 120.3(3) . .
C29 C28 C27 119.1(3) . .
C30 C29 C28 121.0(3) . .
C31 C30 C29 119.6(3) . .
C30 C31 C32 120.2(3) . .
C31 C32 C27 120.3(3) . .
N5 C33 N6 112.6(4) . .
N6 C34 C35 106.2(3) . .
C34 C35 N5 110.4(4) . .
N7 C36 N8 106.4(4) . .
C38 C37 N8 105.1(4) . .
C37 C38 N7 111.4(4) . .
C40 C39 C41 120.1(5) . 3_666
C39 C40 C41 120.3(5) . .
C39 C41 C40 119.5(6) 3_666 .

loop_
_geom_bond_atom_site_label_1
_geom_bond_atom_site_label_2
_geom_bond_distance
_geom_bond_site_symmetry_2
Ba O3 2.617(2) .
Ba O4 2.684(2) .
Ba O2 2.785(2) 3_765
Ba N7 2.790(3) .
Ba O2 2.794(2) .
Ba O1 2.815(2) .
Ba O1 2.865(2) 3_765
Ba N5 2.896(3) .
Ba C1 3.389(3) 3_765
Ba Ba 3.8681(6) 3_765
O1 C1 1.264(3) .
O1 Ba 2.865(2) 3_765
O2 C5 1.257(4) .
O2 Ba 2.785(2) 3_765
O3 C17 1.254(4) .
O4 C21 1.245(4) .
N1 C1 1.380(4) .
N1 N2 1.399(3) .
N1 C11 1.409(4) .
N2 C3 1.306(4) .
N3 C17 1.382(4) .
N3 N4 1.395(3) .
N3 C27 1.424(4) .
N4 C19 1.320(4) .
N5 C33 1.305(5) .
N5 C35 1.366(5) .
N6 C33 1.337(5) .
N6 C34 1.345(5) .
N7 C36 1.297(5) .
N7 C38 1.370(5) .
N8 C37 1.355(6) .
N8 C36 1.424(6) .
C1 C2 1.433(4) .
C1 Ba 3.389(3) 3_765
C2 C5 1.420(4) .
C2 C3 1.429(4) .
C3 C4 1.495(4) .
C5 C6 1.514(4) .
C6 C7 1.539(4) .
C7 C8 1.520(5) .
C7 C9 1.533(5) .
C7 C10 1.535(5) .
C11 C16 1.391(4) .
C11 C12 1.398(4) .
C12 C13 1.381(4) .
C13 C14 1.382(5) .
C14 C15 1.367(5) .
C15 C16 1.383(5) .
C17 C18 1.433(4) .
C18 C19 1.425(4) .
C18 C21 1.441(4) .
C19 C20 1.490(4) .
C21 C22 1.511(4) .
C22 C23 1.557(4) .
C23 C24 1.521(5) .
C23 C25 1.527(4) .
C23 C26 1.528(4) .
C27 C32 1.385(4) .
C27 C28 1.390(4) .
C28 C29 1.386(5) .
C29 C30 1.379(5) .
C30 C31 1.376(5) .
C31 C32 1.383(5) .
C34 C35 1.347(5) .
C37 C38 1.325(6) .
C39 C40 1.357(8) .
C39 C41 1.359(8) 3_666
C40 C41 1.380(8) .
C41 C39 1.359(8) 3_666
